data_7130611
loop_
_publ_author_name
'Valerio, Leyla R.'
'Hakey, Brett'
'Brennessel, William W.'
'Matson, Ellen'

_publ_section_title
;
 Quantitative U=O bond activation in uranyl complexes via silyl radical
 transfer
;
_journal_name_full 'Chemical Communications'
_journal_paper_doi 10.1039/D2CC04424B
_journal_year 2022
_chemical_formula_moiety 'C56 H65 N5 O2 Si2 U, C4 H10 O'
_chemical_formula_sum 'C60 H75 N5 O3 Si2 U'
_chemical_formula_weight 1208.46
_space_group_crystal_system monoclinic
_space_group_IT_number 14
_space_group_name_Hall '-P 2yn'
_space_group_name_H-M_alt 'P 1 21/n 1'
_atom_sites_solution_hydrogens geom
_atom_sites_solution_primary dual
_atom_sites_solution_secondary difmap
_audit_creation_date 2022-05-18
_audit_creation_method
;
Olex2 1.5
(compiled 2022.04.07 svn.rca3783a0 for OlexSys, GUI svn.r6498)
;
_audit_update_record
;
2022-07-26 deposited with the CCDC.	2022-08-30 downloaded from the CCDC.
;
_cell_angle_alpha 90
_cell_angle_beta 96.1300(10)
_cell_angle_gamma 90
_cell_formula_units_Z 4
_cell_length_a 13.21430(10)
_cell_length_b 22.69980(10)
_cell_length_c 19.21290(10)
_cell_measurement_reflns_used 63438
_cell_measurement_temperature 100.00(10)
_cell_measurement_theta_max 79.9400
_cell_measurement_theta_min 3.8710
_cell_volume 5730.19(6)
_computing_cell_refinement 'CrysAlisPro 1.171.42.54a (Rigaku OD, 2022)'
_computing_data_collection 'CrysAlisPro 1.171.42.54a (Rigaku OD, 2022)'
_computing_data_reduction 'CrysAlisPro 1.171.42.54a (Rigaku OD, 2022)'
_computing_molecular_graphics 'Olex2 1.5 (Dolomanov et al., 2009)'
_computing_publication_material 'Olex2 1.5 (Dolomanov et al., 2009)'
_computing_structure_refinement 'SHELXL 2019/2 (Sheldrick, 2015b)'
_computing_structure_solution 'SHELXT 2018/2 (Sheldrick, 2015a)'
_diffrn_ambient_environment N~2~
_diffrn_ambient_temperature 100.00(10)
_diffrn_detector 'Hybrid Pixel Array Detector'
_diffrn_detector_area_resol_mean 10.0000
_diffrn_detector_type HyPix
_diffrn_measured_fraction_theta_full 1.000
_diffrn_measured_fraction_theta_max 0.988
_diffrn_measurement_details
;
List of Runs (angles in degrees, time in seconds):

  # Type    Start    End  Width  t~exp~   \w     \q     \k     \f   Frames
#--------------------------------------------------------------------------
  1  \w    -79.00 -19.00   0.50    0.73    --  -91.75  92.00 144.00  120
  2  \w    -77.00  26.00   0.50    0.18    --  -47.17  92.00 144.00  206
  3  \w    -16.00  28.00   0.50    0.18    --  -47.17  19.00 -60.00   88
  4  \w    -16.00  28.00   0.50    0.18    --  -47.17  19.00 -90.00   88
  5  \w    -16.00  28.00   0.50    0.18    --  -47.17  19.00-120.00   88
  6  \w     32.00 120.00   0.50    0.18    --   47.17  57.00-120.00  176
  7  \w     25.00 120.00   0.50    0.18    --   47.17  77.00 -90.00  190
  8  \w     32.00 120.00   0.50    0.18    --   47.17  57.00   0.00  176
  9  \w     25.00 120.00   0.50    0.18    --   47.17  77.00  30.00  190
 10  \w     25.00 120.00   0.50    0.18    --   47.17  77.00 150.00  190
 11  \w     32.00 120.00   0.50    0.18    --   47.17  57.00 120.00  176
 12  \w    101.00 178.00   0.50    0.73    --  113.25  45.00  30.00  154
 13  \w    101.00 178.00   0.50    0.73    --  113.25  30.00  90.00  154
 14  \w    101.00 178.00   0.50    0.73    --  113.25  30.00 -30.00  154
 15  \w    101.00 178.00   0.50    0.73    --  113.25  30.00 -60.00  154
 16  \w    101.00 178.00   0.50    0.73    --  113.25  30.00-180.00  154
 17  \w    101.00 178.00   0.50    0.73    --  113.25  45.00-150.00  154
 18  \w    100.00 178.00   0.50    0.73    --  113.25  15.00 -90.00  156
 19  \w    101.00 178.00   0.50    0.73    --  113.25  30.00 120.00  154
 20  \w    102.00 178.00   0.50    0.73    --  113.25  92.00 144.00  152
 21  \w     42.00 136.00   0.50    0.73    --  113.25 -77.00 150.00  188
 22  \w     42.00 136.00   0.50    0.73    --  113.25 -77.00  30.00  188
 23  \w     42.00  79.00   0.50    0.73    --  113.25 -61.00 -30.00   74
 24  \w     42.00  79.00   0.50    0.73    --  113.25 -61.00 -60.00   74
 25  \w     42.00  79.00   0.50    0.73    --  113.25 -61.00 -90.00   74
 26  \w     42.00  79.00   0.50    0.73    --  113.25 -61.00-120.00   74
 27  \w     42.00  79.00   0.50    0.73    --  113.25 -61.00-180.00   74
 28  \w     42.00  79.00   0.50    0.73    --  113.25 -61.00  30.00   74
 29  \w     42.00  79.00   0.50    0.73    --  113.25 -61.00  60.00   74
 30  \w     42.00  79.00   0.50    0.73    --  113.25 -61.00  90.00   74
 31  \w     42.00  79.00   0.50    0.73    --  113.25 -61.00 150.00   74
 32  \w    -19.00  77.00   0.50    0.18    --   47.17 -92.00  31.00  192
 33  \w     42.00 105.00   0.50    0.73    --  113.25 -92.00  31.00  126
 34  \w     42.00 106.00   0.50    0.73    --  113.25 -94.00-180.00  128
 35  \w     42.00 106.00   0.50    0.73    --  113.25 -94.00-120.00  128
 36  \w     42.00 106.00   0.50    0.73    --  113.25 -94.00  90.00  128
 37  \w   -119.00 -73.00   0.50    0.18    --  -47.17-125.00 120.00   92
 38  \w   -163.00 -80.00   0.50    0.73    --  -91.75 -92.00  31.00  166
 39  \w   -119.00 -73.00   0.50    0.18    --  -47.17-125.00-180.00   92
;
_diffrn_measurement_device 'four-circle diffractometer'
_diffrn_measurement_device_type 'XtaLAB Synergy, Dualflex, HyPix'
_diffrn_measurement_method '\w scans'
_diffrn_orient_matrix_type 'CrysAlisPro convention (1999,Acta A55,543-557)'
_diffrn_orient_matrix_UB_11 0.0551539000
_diffrn_orient_matrix_UB_12 -0.0022503000
_diffrn_orient_matrix_UB_13 0.0747707000
_diffrn_orient_matrix_UB_21 0.0399736000
_diffrn_orient_matrix_UB_22 -0.0620810000
_diffrn_orient_matrix_UB_23 -0.0143736000
_diffrn_orient_matrix_UB_31 0.0954293000
_diffrn_orient_matrix_UB_32 0.0273621000
_diffrn_orient_matrix_UB_33 -0.0265680000
_diffrn_radiation_monochromator mirror
_diffrn_radiation_probe x-ray
_diffrn_radiation_type 'Cu K\a'
_diffrn_radiation_wavelength 1.54184
_diffrn_reflns_av_R_equivalents 0.0565
_diffrn_reflns_av_unetI/netI 0.0280
_diffrn_reflns_Laue_measured_fraction_full 1.000
_diffrn_reflns_Laue_measured_fraction_max 0.988
_diffrn_reflns_limit_h_max 16
_diffrn_reflns_limit_h_min -14
_diffrn_reflns_limit_k_max 28
_diffrn_reflns_limit_k_min -28
_diffrn_reflns_limit_l_max 24
_diffrn_reflns_limit_l_min -24
_diffrn_reflns_number 97688
_diffrn_reflns_point_group_measured_fraction_full 1.000
_diffrn_reflns_point_group_measured_fraction_max 0.988
_diffrn_reflns_theta_full 74.504
_diffrn_reflns_theta_max 80.443
_diffrn_reflns_theta_min 3.874
_diffrn_source 'micro-focus sealed X-ray tube'
_diffrn_source_type 'PhotonJet (Cu) X-ray Source'
_exptl_absorpt_coefficient_mu 8.737
_exptl_absorpt_correction_T_max 1.00000
_exptl_absorpt_correction_T_min 0.52383
_exptl_absorpt_correction_type multi-scan
_exptl_absorpt_process_details
;
CrysAlisPro 1.171.42.54a (Rigaku Oxford Diffraction, 2022)
Empirical absorption correction using spherical harmonics,
implemented in SCALE3 ABSPACK scaling algorithm.
;
_exptl_crystal_colour yellow
_exptl_crystal_colour_primary yellow
_exptl_crystal_density_diffrn 1.401
_exptl_crystal_description plate
_exptl_crystal_F_000 2456
_exptl_crystal_size_max 0.226
_exptl_crystal_size_mid 0.125
_exptl_crystal_size_min 0.017
_refine_diff_density_max 1.707
_refine_diff_density_min -1.873
_refine_diff_density_rms 0.104
_refine_ls_extinction_method none
_refine_ls_goodness_of_fit_ref 1.106
_refine_ls_hydrogen_treatment constr
_refine_ls_matrix_type full
_refine_ls_number_parameters 656
_refine_ls_number_reflns 12409
_refine_ls_number_restraints 0
_refine_ls_restrained_S_all 1.106
_refine_ls_R_factor_all 0.0308
_refine_ls_R_factor_gt 0.0286
_refine_ls_shift/su_max 0.004
_refine_ls_shift/su_mean 0.000
_refine_ls_structure_factor_coef Fsqd
_refine_ls_weighting_details 'w=1/[\s^2^(Fo^2^)+(0.0419P)^2^+6.0906P] where P=(Fo^2^+2Fc^2^)/3'
_refine_ls_weighting_scheme calc
_refine_ls_wR_factor_gt 0.0763
_refine_ls_wR_factor_ref 0.0776
_reflns_Friedel_coverage 0.000
_reflns_number_gt 11542
_reflns_number_total 12409
_reflns_threshold_expression 'I > 2\s(I)'
_cod_data_source_file d2cc04424b2.cif
_cod_data_source_block matlrv04
_cod_database_code 7130611
_shelx_shelxl_version_number 2019/2
_shelx_space_group_comment
;
The symmetry employed for this shelxl refinement is uniquely defined
by the following loop, which should always be used as a source of
symmetry information in preference to the above space-group names.
They are only intended as comments.
;
_olex2_refinement_description
;
1. Fixed Uiso
 At 1.2 times of:
  All C(H) groups, All C(H,H) groups
 At 1.5 times of:
  All C(H,H,H) groups
2.a Secondary CH2 refined with riding coordinates:
 C58(H58A,H58B), C59(H59A,H59B)
2.b Aromatic/amide H refined with riding coordinates:
 C2(H2), C6(H6), C7(H7), C8(H8), C12(H12), C15(H15), C16(H16), C17(H17),
 C18(H18), C19(H19), C21(H21), C22(H22), C23(H23), C24(H24), C25(H25), C28(H28),
  C30(H30), C37(H37), C39(H39), C44(H44), C45(H45), C47(H47), C48(H48)
2.c Idealised Me refined as rotating group:
 C32(H32A,H32B,H32C), C33(H33A,H33B,H33C), C34(H34A,H34B,H34C), C41(H41A,H41B,
 H41C), C42(H42A,H42B,H42C), C43(H43A,H43B,H43C), C49(H49A,H49B,H49C), C50(H50A,
 H50B,H50C), C51(H51A,H51B,H51C), C52(H52A,H52B,H52C), C53(H53A,H53B,H53C),
 C54(H54A,H54B,H54C), C55(H55A,H55B,H55C), C56(H56A,H56B,H56C), C57(H57A,H57B,
 H57C), C60(H60A,H60B,H60C)
;
_olex2_submission_original_sample_id matlrv04
_olex2_submission_special_instructions 'No special instructions were received'
_oxdiff_exptl_absorpt_empirical_details
;
Empirical correction (ABSPACK) includes:
- Absorption correction using spherical harmonics
- Frame scaling
;
_oxdiff_exptl_absorpt_empirical_full_max 1.635
_oxdiff_exptl_absorpt_empirical_full_min 0.701

loop_
_space_group_symop_operation_xyz
'x, y, z'
'-x+1/2, y+1/2, -z+1/2'
'-x, -y, -z'
'x-1/2, -y-1/2, z-1/2'

loop_
_atom_site_label
_atom_site_type_symbol
_atom_site_fract_x
_atom_site_fract_y
_atom_site_fract_z
_atom_site_U_iso_or_equiv
_atom_site_adp_type
_atom_site_occupancy
_atom_site_site_symmetry_order
_atom_site_calc_flag
_atom_site_refinement_flags_posn
_atom_site_refinement_flags_adp
_atom_site_refinement_flags_occupancy
_atom_site_disorder_assembly
_atom_site_disorder_group
U1 U 0.82099(2) 0.78036(2) 0.50940(2) 0.01843(4) Uani 1 1 d . . . . .
Si1 Si 0.70988(6) 0.70255(4) 0.64979(4) 0.02533(17) Uani 1 1 d . . . . .
Si2 Si 0.83873(7) 0.84191(4) 0.33462(4) 0.02657(17) Uani 1 1 d . . . . .
O1 O 0.78451(17) 0.73975(10) 0.60257(11) 0.0245(4) Uani 1 1 d . . . . .
O2 O 0.85909(17) 0.82234(9) 0.41697(11) 0.0239(4) Uani 1 1 d . . . . .
N1 N 0.82998(19) 0.68535(11) 0.45913(13) 0.0232(5) Uani 1 1 d . . . . .
N2 N 0.6571(2) 0.74331(11) 0.44190(13) 0.0218(5) Uani 1 1 d . . . . .
N3 N 0.67992(19) 0.84506(11) 0.50648(13) 0.0233(5) Uani 1 1 d . . . . .
N4 N 0.9876(2) 0.81773(11) 0.57078(13) 0.0233(5) Uani 1 1 d . . . . .
N5 N 1.2583(2) 0.88789(15) 0.67242(16) 0.0366(7) Uani 1 1 d . . . . .
C1 C 0.9086(2) 0.64593(13) 0.47146(16) 0.0241(6) Uani 1 1 d . . . . .
C2 C 0.8742(2) 0.58939(14) 0.45716(16) 0.0250(6) Uani 1 1 d . . . . .
H2 H 0.913794 0.554428 0.462221 0.030 Uiso 1 1 calc R U . . .
C3 C 0.7686(2) 0.59295(13) 0.43344(15) 0.0230(6) Uani 1 1 d . . . . .
C4 C 0.7445(2) 0.65313(13) 0.43462(15) 0.0226(6) Uani 1 1 d . . . . .
C5 C 0.6537(2) 0.68800(13) 0.41448(15) 0.0210(6) Uani 1 1 d . . . . .
C6 C 0.5712(2) 0.67006(13) 0.36744(16) 0.0240(6) Uani 1 1 d . . . . .
H6 H 0.568206 0.631226 0.348913 0.029 Uiso 1 1 calc R U . . .
C7 C 0.4942(3) 0.70998(14) 0.34853(17) 0.0256(6) Uani 1 1 d . . . . .
H7 H 0.438980 0.698913 0.315350 0.031 Uiso 1 1 calc R U . . .
C8 C 0.4966(2) 0.76597(14) 0.37741(16) 0.0248(6) Uani 1 1 d . . . . .
H8 H 0.443485 0.793287 0.364387 0.030 Uiso 1 1 calc R U . . .
C9 C 0.5789(2) 0.78166(12) 0.42623(17) 0.0220(6) Uani 1 1 d . . . . .
C10 C 0.5915(2) 0.83812(14) 0.46131(15) 0.0234(6) Uani 1 1 d . . . . .
C11 C 0.5348(2) 0.89006(14) 0.45875(16) 0.0246(6) Uani 1 1 d . . . . .
C12 C 0.5916(3) 0.93013(14) 0.50351(17) 0.0284(7) Uani 1 1 d . . . . .
H12 H 0.573265 0.969619 0.512760 0.034 Uiso 1 1 calc R U . . .
C13 C 0.6791(2) 0.90113(14) 0.53151(16) 0.0249(6) Uani 1 1 d . . . . .
C14 C 0.7031(2) 0.54096(13) 0.41673(15) 0.0228(6) Uani 1 1 d . . . . .
C15 C 0.7422(3) 0.49126(14) 0.38565(16) 0.0269(6) Uani 1 1 d . . . . .
H15 H 0.809784 0.492104 0.372983 0.032 Uiso 1 1 calc R U . . .
C16 C 0.6837(3) 0.44073(14) 0.37306(17) 0.0311(7) Uani 1 1 d . . . . .
H16 H 0.711777 0.407348 0.352286 0.037 Uiso 1 1 calc R U . . .
C17 C 0.5850(3) 0.43874(14) 0.39058(17) 0.0300(7) Uani 1 1 d . . . . .
H17 H 0.545347 0.404082 0.382090 0.036 Uiso 1 1 calc R U . . .
C18 C 0.5445(3) 0.48750(14) 0.42052(16) 0.0278(6) Uani 1 1 d . . . . .
H18 H 0.476305 0.486607 0.431872 0.033 Uiso 1 1 calc R U . . .
C19 C 0.6034(2) 0.53807(13) 0.43417(16) 0.0249(6) Uani 1 1 d . . . . .
H19 H 0.575132 0.571031 0.455655 0.030 Uiso 1 1 calc R U . . .
C20 C 0.4343(2) 0.90164(14) 0.41872(16) 0.0256(6) Uani 1 1 d . . . . .
C21 C 0.4235(3) 0.94199(15) 0.3642(2) 0.0331(7) Uani 1 1 d . . . . .
H21 H 0.481217 0.963213 0.352392 0.040 Uiso 1 1 calc R U . . .
C22 C 0.3288(3) 0.95174(16) 0.3265(2) 0.0373(8) Uani 1 1 d . . . . .
H22 H 0.322912 0.979591 0.289409 0.045 Uiso 1 1 calc R U . . .
C23 C 0.2444(3) 0.92177(16) 0.34225(19) 0.0346(8) Uani 1 1 d . . . . .
H23 H 0.180400 0.928310 0.315856 0.041 Uiso 1 1 calc R U . . .
C24 C 0.2531(3) 0.88186(18) 0.39693(19) 0.0354(8) Uani 1 1 d . . . . .
H24 H 0.194704 0.861156 0.408518 0.043 Uiso 1 1 calc R U . . .
C25 C 0.3473(3) 0.87190(17) 0.43515(18) 0.0329(7) Uani 1 1 d . . . . .
H25 H 0.352487 0.844562 0.472801 0.039 Uiso 1 1 calc R U . . .
C26 C 1.0132(2) 0.66883(13) 0.49385(18) 0.0260(6) Uani 1 1 d . . . . .
C27 C 1.0546(3) 0.66634(14) 0.56451(18) 0.0292(7) Uani 1 1 d . . . . .
C28 C 1.1514(3) 0.68926(15) 0.5830(2) 0.0341(8) Uani 1 1 d . . . . .
H28 H 1.179370 0.687598 0.630597 0.041 Uiso 1 1 calc R U . . .
C29 C 1.2080(3) 0.71418(15) 0.5348(2) 0.0366(9) Uani 1 1 d . . . . .
C30 C 1.1661(3) 0.71705(14) 0.4652(2) 0.0355(8) Uani 1 1 d . . . . .
H30 H 1.203962 0.734868 0.431535 0.043 Uiso 1 1 calc R U . . .
C31 C 1.0694(2) 0.69429(14) 0.44389(18) 0.0284(7) Uani 1 1 d . . . . .
C32 C 0.9966(3) 0.63969(17) 0.61997(19) 0.0374(8) Uani 1 1 d . . . . .
H32A H 0.940193 0.665718 0.628698 0.056 Uiso 1 1 calc R U . . .
H32B H 1.042252 0.634806 0.663270 0.056 Uiso 1 1 calc R U . . .
H32C H 0.969730 0.601189 0.604084 0.056 Uiso 1 1 calc R U . . .
C33 C 1.3142(3) 0.7367(2) 0.5569(3) 0.0504(11) Uani 1 1 d . . . . .
H33A H 1.310189 0.775288 0.579315 0.076 Uiso 1 1 calc R U . . .
H33B H 1.351428 0.740505 0.515607 0.076 Uiso 1 1 calc R U . . .
H33C H 1.349959 0.708976 0.589993 0.076 Uiso 1 1 calc R U . . .
C34 C 1.0296(3) 0.69543(17) 0.3671(2) 0.0373(8) Uani 1 1 d . . . . .
H34A H 1.014455 0.655152 0.350810 0.056 Uiso 1 1 calc R U . . .
H34B H 1.081136 0.712659 0.340139 0.056 Uiso 1 1 calc R U . . .
H34C H 0.967409 0.719209 0.360591 0.056 Uiso 1 1 calc R U . . .
C35 C 0.7627(2) 0.92080(13) 0.58465(16) 0.0245(6) Uani 1 1 d . . . . .
C36 C 0.8480(3) 0.95019(13) 0.56434(17) 0.0272(6) Uani 1 1 d . . . . .
C37 C 0.9272(3) 0.96585(14) 0.61544(18) 0.0298(7) Uani 1 1 d . . . . .
H37 H 0.985172 0.985558 0.601543 0.036 Uiso 1 1 calc R U . . .
C38 C 0.9231(3) 0.95333(14) 0.68563(18) 0.0326(7) Uani 1 1 d . . . . .
C39 C 0.8377(3) 0.92475(14) 0.70496(17) 0.0331(7) Uani 1 1 d . . . . .
H39 H 0.834125 0.915904 0.752960 0.040 Uiso 1 1 calc R U . . .
C40 C 0.7568(3) 0.90858(14) 0.65592(17) 0.0299(7) Uani 1 1 d . . . . .
C41 C 0.8566(3) 0.96634(17) 0.48906(17) 0.0351(8) Uani 1 1 d . . . . .
H41A H 0.893603 0.935300 0.466943 0.053 Uiso 1 1 calc R U . . .
H41B H 0.893471 1.003675 0.487232 0.053 Uiso 1 1 calc R U . . .
H41C H 0.788351 0.970542 0.464085 0.053 Uiso 1 1 calc R U . . .
C42 C 1.0084(3) 0.97198(18) 0.7393(2) 0.0466(10) Uani 1 1 d . . . . .
H42A H 1.070876 0.976912 0.716682 0.070 Uiso 1 1 calc R U . . .
H42B H 1.019029 0.941775 0.775782 0.070 Uiso 1 1 calc R U . . .
H42C H 0.990713 1.009409 0.760380 0.070 Uiso 1 1 calc R U . . .
C43 C 0.6634(3) 0.88059(17) 0.67940(19) 0.0390(8) Uani 1 1 d . . . . .
H43A H 0.603423 0.903886 0.662349 0.059 Uiso 1 1 calc R U . . .
H43B H 0.669688 0.879065 0.730655 0.059 Uiso 1 1 calc R U . . .
H43C H 0.656156 0.840519 0.660535 0.059 Uiso 1 1 calc R U . . .
C44 C 1.0118(3) 0.81306(14) 0.64071(16) 0.0269(6) Uani 1 1 d . . . . .
H44 H 0.965032 0.793493 0.667063 0.032 Uiso 1 1 calc R U . . .
C45 C 1.0993(3) 0.83469(15) 0.67591(16) 0.0283(6) Uani 1 1 d . . . . .
H45 H 1.111648 0.829573 0.725154 0.034 Uiso 1 1 calc R U . . .
C46 C 1.1713(2) 0.86456(15) 0.63975(17) 0.0269(6) Uani 1 1 d . . . . .
C47 C 1.1466(2) 0.86873(14) 0.56640(17) 0.0257(6) Uani 1 1 d . . . . .
H47 H 1.192058 0.887686 0.538477 0.031 Uiso 1 1 calc R U . . .
C48 C 1.0572(2) 0.84547(14) 0.53566(16) 0.0263(6) Uani 1 1 d . . . . .
H48 H 1.043068 0.849048 0.486318 0.032 Uiso 1 1 calc R U . . .
C49 C 1.2775(3) 0.88893(19) 0.7486(2) 0.0433(9) Uani 1 1 d . . . . .
H49A H 1.241112 0.922163 0.766877 0.065 Uiso 1 1 calc R U . . .
H49B H 1.350693 0.893294 0.762311 0.065 Uiso 1 1 calc R U . . .
H49C H 1.253626 0.852037 0.767659 0.065 Uiso 1 1 calc R U . . .
C50 C 1.3312(3) 0.91767(19) 0.6334(2) 0.0419(9) Uani 1 1 d . . . . .
H50A H 1.348071 0.892345 0.594919 0.063 Uiso 1 1 calc R U . . .
H50B H 1.393172 0.926152 0.664498 0.063 Uiso 1 1 calc R U . . .
H50C H 1.301741 0.954643 0.614245 0.063 Uiso 1 1 calc R U . . .
C51 C 0.7253(3) 0.62154(16) 0.6377(2) 0.0387(8) Uani 1 1 d . . . . .
H51A H 0.720927 0.612485 0.587570 0.058 Uiso 1 1 calc R U . . .
H51B H 0.671224 0.600573 0.658650 0.058 Uiso 1 1 calc R U . . .
H51C H 0.791699 0.609060 0.660439 0.058 Uiso 1 1 calc R U . . .
C52 C 0.7443(3) 0.72254(17) 0.7433(2) 0.0398(9) Uani 1 1 d . . . . .
H52A H 0.814730 0.710651 0.757740 0.060 Uiso 1 1 calc R U . . .
H52B H 0.698619 0.702262 0.772342 0.060 Uiso 1 1 calc R U . . .
H52C H 0.737751 0.765223 0.748979 0.060 Uiso 1 1 calc R U . . .
C53 C 0.5746(3) 0.72091(16) 0.6208(2) 0.0399(9) Uani 1 1 d . . . . .
H53A H 0.567528 0.763653 0.614916 0.060 Uiso 1 1 calc R U . . .
H53B H 0.531524 0.707403 0.656033 0.060 Uiso 1 1 calc R U . . .
H53C H 0.553697 0.701355 0.576071 0.060 Uiso 1 1 calc R U . . .
C54 C 0.9632(3) 0.86319(18) 0.3045(2) 0.0400(8) Uani 1 1 d . . . . .
H54A H 0.994055 0.894768 0.334449 0.060 Uiso 1 1 calc R U . . .
H54B H 0.952295 0.877032 0.255993 0.060 Uiso 1 1 calc R U . . .
H54C H 1.008643 0.828966 0.307335 0.060 Uiso 1 1 calc R U . . .
C55 C 0.7483(3) 0.90506(18) 0.32314(19) 0.0390(8) Uani 1 1 d . . . . .
H55A H 0.690674 0.897838 0.350118 0.059 Uiso 1 1 calc R U . . .
H55B H 0.723537 0.909257 0.273469 0.059 Uiso 1 1 calc R U . . .
H55C H 0.783257 0.941297 0.339800 0.059 Uiso 1 1 calc R U . . .
C56 C 0.7822(4) 0.77840(18) 0.2829(2) 0.0482(11) Uani 1 1 d . . . . .
H56A H 0.820196 0.742475 0.296870 0.072 Uiso 1 1 calc R U . . .
H56B H 0.785807 0.785720 0.232908 0.072 Uiso 1 1 calc R U . . .
H56C H 0.710962 0.773582 0.291541 0.072 Uiso 1 1 calc R U . . .
O3 O 0.1866(2) 0.56033(13) 0.36927(14) 0.0413(6) Uani 1 1 d . . . . .
C57 C 0.3401(3) 0.60699(19) 0.4158(2) 0.0437(9) Uani 1 1 d . . . . .
H57A H 0.379941 0.586153 0.383281 0.066 Uiso 1 1 calc R U . . .
H57B H 0.383647 0.615803 0.459081 0.066 Uiso 1 1 calc R U . . .
H57C H 0.313842 0.643831 0.394266 0.066 Uiso 1 1 calc R U . . .
C58 C 0.2528(3) 0.56895(19) 0.4322(2) 0.0404(9) Uani 1 1 d . . . . .
H58A H 0.278415 0.530511 0.450981 0.048 Uiso 1 1 calc R U . . .
H58B H 0.215385 0.588296 0.467928 0.048 Uiso 1 1 calc R U . . .
C59 C 0.1026(3) 0.5266(2) 0.3813(2) 0.0474(10) Uani 1 1 d . . . . .
H59A H 0.067796 0.544848 0.419011 0.057 Uiso 1 1 calc R U . . .
H59B H 0.125231 0.486706 0.396845 0.057 Uiso 1 1 calc R U . . .
C60 C 0.0299(3) 0.5220(2) 0.3162(3) 0.0533(11) Uani 1 1 d . . . . .
H60A H 0.060289 0.497903 0.281505 0.080 Uiso 1 1 calc R U . . .
H60B H 0.015145 0.561418 0.296993 0.080 Uiso 1 1 calc R U . . .
H60C H -0.033459 0.503516 0.327383 0.080 Uiso 1 1 calc R U . . .

loop_
_atom_site_aniso_label
_atom_site_aniso_U_11
_atom_site_aniso_U_22
_atom_site_aniso_U_33
_atom_site_aniso_U_23
_atom_site_aniso_U_13
_atom_site_aniso_U_12
U1 0.01875(6) 0.01750(6) 0.01804(6) 0.00056(3) -0.00275(4) -0.00020(3)
Si1 0.0222(4) 0.0278(4) 0.0251(4) 0.0041(3) -0.0015(3) -0.0043(3)
Si2 0.0303(4) 0.0295(4) 0.0190(4) 0.0025(3) -0.0016(3) 0.0045(4)
O1 0.0257(11) 0.0273(11) 0.0201(10) 0.0053(8) 0.0001(8) -0.0036(9)
O2 0.0280(11) 0.0236(10) 0.0195(9) 0.0047(8) -0.0001(8) -0.0016(9)
N1 0.0197(12) 0.0203(12) 0.0282(13) -0.0006(10) -0.0040(10) -0.0003(10)
N2 0.0242(13) 0.0191(12) 0.0215(12) -0.0019(9) 0.0000(9) 0.0014(10)
N3 0.0244(13) 0.0212(12) 0.0232(11) -0.0036(10) -0.0025(9) 0.0012(10)
N4 0.0245(13) 0.0221(12) 0.0223(12) -0.0006(9) -0.0021(10) 0.0012(10)
N5 0.0267(15) 0.0495(18) 0.0318(15) -0.0069(13) -0.0044(12) -0.0095(13)
C1 0.0220(15) 0.0223(14) 0.0271(15) 0.0008(11) -0.0018(11) 0.0025(11)
C2 0.0229(15) 0.0221(14) 0.0295(15) -0.0020(12) 0.0001(12) 0.0051(12)
C3 0.0263(15) 0.0203(14) 0.0221(13) -0.0017(11) 0.0005(11) 0.0021(12)
C4 0.0226(14) 0.0248(15) 0.0195(13) 0.0003(11) -0.0023(11) 0.0015(12)
C5 0.0238(14) 0.0191(13) 0.0198(13) -0.0018(10) 0.0004(11) -0.0009(11)
C6 0.0244(15) 0.0219(14) 0.0248(14) -0.0021(11) -0.0023(11) -0.0003(12)
C7 0.0237(15) 0.0262(15) 0.0256(15) -0.0024(12) -0.0046(12) -0.0009(12)
C8 0.0218(15) 0.0248(14) 0.0261(15) -0.0014(12) -0.0050(12) 0.0031(12)
C9 0.0185(14) 0.0201(14) 0.0263(15) -0.0008(10) -0.0027(12) 0.0025(10)
C10 0.0229(14) 0.0244(14) 0.0221(14) -0.0026(11) -0.0007(11) -0.0008(12)
C11 0.0239(15) 0.0238(15) 0.0249(14) -0.0031(11) -0.0024(12) 0.0044(12)
C12 0.0289(16) 0.0223(15) 0.0322(16) -0.0062(12) -0.0052(13) 0.0057(13)
C13 0.0260(15) 0.0217(14) 0.0256(14) -0.0039(11) -0.0034(12) 0.0009(12)
C14 0.0280(15) 0.0192(13) 0.0205(13) 0.0018(11) -0.0012(11) 0.0014(12)
C15 0.0284(16) 0.0252(15) 0.0268(15) -0.0009(12) 0.0013(12) 0.0044(13)
C16 0.043(2) 0.0193(14) 0.0299(16) -0.0045(12) -0.0008(14) 0.0041(13)
C17 0.0378(18) 0.0231(15) 0.0273(15) 0.0009(12) -0.0050(13) -0.0063(13)
C18 0.0303(17) 0.0269(15) 0.0252(14) 0.0012(12) -0.0012(12) -0.0044(13)
C19 0.0290(16) 0.0216(14) 0.0235(14) -0.0010(11) -0.0002(12) 0.0006(12)
C20 0.0251(15) 0.0243(14) 0.0259(14) -0.0062(12) -0.0036(12) 0.0072(12)
C21 0.0299(17) 0.0253(16) 0.0422(19) 0.0020(14) -0.0048(14) -0.0006(13)
C22 0.0374(19) 0.0311(18) 0.0406(19) 0.0067(15) -0.0089(15) 0.0023(15)
C23 0.0296(17) 0.0341(18) 0.0372(18) -0.0069(14) -0.0093(14) 0.0081(14)
C24 0.0240(16) 0.049(2) 0.0325(17) -0.0039(15) 0.0012(13) 0.0027(15)
C25 0.0312(18) 0.0421(19) 0.0254(15) 0.0022(14) 0.0028(13) 0.0052(15)
C26 0.0166(14) 0.0206(14) 0.0396(17) -0.0026(12) -0.0029(12) 0.0047(11)
C27 0.0265(16) 0.0220(15) 0.0372(17) -0.0028(13) -0.0052(13) 0.0037(12)
C28 0.0257(16) 0.0255(16) 0.048(2) -0.0042(14) -0.0101(14) 0.0031(13)
C29 0.0190(16) 0.0273(17) 0.062(3) -0.0022(15) -0.0041(16) 0.0033(13)
C30 0.0238(17) 0.0264(17) 0.056(2) 0.0031(14) 0.0048(16) 0.0015(13)
C31 0.0227(15) 0.0221(15) 0.0396(18) 0.0011(13) -0.0002(13) 0.0046(12)
C32 0.0352(19) 0.041(2) 0.0340(18) 0.0031(15) -0.0063(14) 0.0015(16)
C33 0.0249(19) 0.043(2) 0.081(3) 0.003(2) -0.0086(19) -0.0052(17)
C34 0.0360(19) 0.0375(19) 0.0388(19) 0.0046(15) 0.0054(15) 0.0050(16)
C35 0.0289(16) 0.0181(13) 0.0252(14) -0.0058(11) -0.0038(12) 0.0042(12)
C36 0.0312(17) 0.0206(14) 0.0278(15) -0.0018(12) -0.0054(13) 0.0034(12)
C37 0.0293(17) 0.0226(15) 0.0354(17) -0.0028(13) -0.0067(13) -0.0007(13)
C38 0.043(2) 0.0209(15) 0.0298(16) -0.0040(12) -0.0141(14) 0.0022(14)
C39 0.050(2) 0.0227(15) 0.0243(15) 0.0012(12) -0.0070(14) 0.0008(14)
C40 0.0378(18) 0.0214(15) 0.0294(16) -0.0021(12) -0.0018(13) 0.0009(13)
C41 0.0399(19) 0.0387(19) 0.0255(16) 0.0000(14) -0.0021(14) -0.0046(15)
C42 0.055(3) 0.035(2) 0.043(2) 0.0030(16) -0.0256(19) -0.0067(18)
C43 0.050(2) 0.0360(19) 0.0321(18) -0.0025(15) 0.0081(16) -0.0064(17)
C44 0.0295(16) 0.0263(15) 0.0244(14) 0.0021(12) -0.0004(12) -0.0034(13)
C45 0.0305(16) 0.0309(16) 0.0220(14) -0.0002(12) -0.0037(12) -0.0023(13)
C46 0.0212(15) 0.0292(16) 0.0288(15) -0.0039(12) -0.0044(12) -0.0001(12)
C47 0.0202(14) 0.0291(16) 0.0271(15) -0.0048(12) 0.0002(12) -0.0008(12)
C48 0.0279(16) 0.0281(15) 0.0224(14) -0.0001(12) 0.0006(12) 0.0010(13)
C49 0.038(2) 0.052(2) 0.0353(19) -0.0038(17) -0.0149(16) -0.0082(17)
C50 0.0295(18) 0.048(2) 0.046(2) -0.0044(17) -0.0050(15) -0.0130(16)
C51 0.040(2) 0.0303(18) 0.046(2) 0.0054(15) 0.0037(16) -0.0087(15)
C52 0.042(2) 0.048(2) 0.0291(18) 0.0035(15) 0.0025(16) -0.0053(16)
C53 0.0258(18) 0.040(2) 0.051(2) 0.0042(16) -0.0069(16) -0.0022(14)
C54 0.043(2) 0.044(2) 0.0330(18) 0.0120(15) 0.0088(15) 0.0082(17)
C55 0.044(2) 0.044(2) 0.0289(17) 0.0079(15) 0.0023(15) 0.0171(17)
C56 0.058(3) 0.048(2) 0.035(2) -0.0099(16) -0.0159(19) 0.0009(19)
O3 0.0353(14) 0.0496(16) 0.0393(14) 0.0121(12) 0.0049(11) 0.0018(12)
C57 0.036(2) 0.052(2) 0.043(2) 0.0036(18) 0.0000(16) 0.0051(17)
C58 0.041(2) 0.048(2) 0.0322(18) 0.0085(16) 0.0037(15) 0.0111(17)
C59 0.040(2) 0.044(2) 0.060(3) 0.0116(19) 0.0132(19) 0.0019(18)
C60 0.042(2) 0.058(3) 0.060(3) 0.002(2) 0.008(2) -0.005(2)

loop_
_atom_type_symbol
_atom_type_description
_atom_type_scat_dispersion_real
_atom_type_scat_dispersion_imag
_atom_type_scat_source
C C 0.0181 0.0091 'International Tables Vol C Tables 4.2.6.8 and 6.1.1.4'
H H 0.0000 0.0000 'International Tables Vol C Tables 4.2.6.8 and 6.1.1.4'
N N 0.0311 0.0180 'International Tables Vol C Tables 4.2.6.8 and 6.1.1.4'
O O 0.0492 0.0322 'International Tables Vol C Tables 4.2.6.8 and 6.1.1.4'
Si Si 0.2541 0.3302 'International Tables Vol C Tables 4.2.6.8 and 6.1.1.4'
U U -4.3638 13.4090 'International Tables Vol C Tables 4.2.6.8 and 6.1.1.4'

loop_
_exptl_crystal_face_index_h
_exptl_crystal_face_index_k
_exptl_crystal_face_index_l
_exptl_crystal_face_perp_dist
-7 -6 7 0.0434
0 15 2 0.0086
0 -15 -2 0.0086
7 3 4 0.0780
4 6 -10 0.0581
8 5 0 0.0660
0 4 -12 0.0645

loop_
_geom_angle_atom_site_label_1
_geom_angle_atom_site_label_2
_geom_angle_atom_site_label_3
_geom_angle
_geom_angle_site_symmetry_1
_geom_angle_site_symmetry_3
_geom_angle_publ_flag
O1 U1 O2 178.95(8) . . ?
O1 U1 N1 88.52(9) . . ?
O1 U1 N2 91.65(8) . . ?
O1 U1 N3 92.31(9) . . ?
O1 U1 N4 90.99(8) . . ?
O2 U1 N1 92.34(9) . . ?
O2 U1 N2 89.25(8) . . ?
O2 U1 N3 87.60(9) . . ?
O2 U1 N4 88.11(8) . . ?
N1 U1 N2 64.46(8) . . ?
N1 U1 N4 114.57(8) . . ?
N3 U1 N1 128.88(9) . . ?
N3 U1 N2 64.43(8) . . ?
N3 U1 N4 116.51(8) . . ?
N4 U1 N2 177.15(8) . . ?
O1 Si1 C51 110.95(15) . . ?
O1 Si1 C52 107.95(15) . . ?
O1 Si1 C53 109.46(16) . . ?
C52 Si1 C51 109.98(18) . . ?
C53 Si1 C51 107.27(18) . . ?
C53 Si1 C52 111.2(2) . . ?
O2 Si2 C54 108.09(15) . . ?
O2 Si2 C55 111.10(14) . . ?
O2 Si2 C56 108.74(17) . . ?
C55 Si2 C54 109.84(18) . . ?
C56 Si2 C54 110.6(2) . . ?
C56 Si2 C55 108.5(2) . . ?
Si1 O1 U1 153.64(13) . . ?
Si2 O2 U1 154.26(14) . . ?
C1 N1 U1 126.4(2) . . ?
C1 N1 C4 106.8(2) . . ?
C4 N1 U1 123.0(2) . . ?
C5 N2 U1 119.55(19) . . ?
C5 N2 C9 120.8(3) . . ?
C9 N2 U1 119.11(19) . . ?
C10 N3 U1 123.5(2) . . ?
C13 N3 U1 127.4(2) . . ?
C13 N3 C10 106.8(3) . . ?
C44 N4 U1 122.6(2) . . ?
C44 N4 C48 115.5(3) . . ?
C48 N4 U1 121.8(2) . . ?
C46 N5 C49 121.3(3) . . ?
C46 N5 C50 121.3(3) . . ?
C50 N5 C49 117.2(3) . . ?
N1 C1 C2 110.2(3) . . ?
N1 C1 C26 118.8(3) . . ?
C2 C1 C26 130.9(3) . . ?
C1 C2 H2 126.2 . . ?
C1 C2 C3 107.6(3) . . ?
C3 C2 H2 126.2 . . ?
C2 C3 C14 123.7(3) . . ?
C4 C3 C2 105.4(3) . . ?
C4 C3 C14 130.8(3) . . ?
N1 C4 C3 110.0(3) . . ?
N1 C4 C5 115.0(3) . . ?
C3 C4 C5 135.0(3) . . ?
N2 C5 C4 114.0(3) . . ?
N2 C5 C6 120.6(3) . . ?
C6 C5 C4 125.2(3) . . ?
C5 C6 H6 120.7 . . ?
C7 C6 C5 118.7(3) . . ?
C7 C6 H6 120.7 . . ?
C6 C7 H7 119.6 . . ?
C6 C7 C8 120.7(3) . . ?
C8 C7 H7 119.6 . . ?
C7 C8 H8 120.5 . . ?
C7 C8 C9 118.9(3) . . ?
C9 C8 H8 120.5 . . ?
N2 C9 C8 120.1(3) . . ?
N2 C9 C10 114.5(3) . . ?
C8 C9 C10 125.3(3) . . ?
N3 C10 C9 116.1(3) . . ?
N3 C10 C11 109.8(3) . . ?
C11 C10 C9 134.1(3) . . ?
C10 C11 C12 106.0(3) . . ?
C10 C11 C20 128.0(3) . . ?
C12 C11 C20 126.1(3) . . ?
C11 C12 H12 126.4 . . ?
C13 C12 C11 107.3(3) . . ?
C13 C12 H12 126.4 . . ?
N3 C13 C12 110.2(3) . . ?
N3 C13 C35 119.3(3) . . ?
C12 C13 C35 130.5(3) . . ?
C15 C14 C3 120.1(3) . . ?
C19 C14 C3 122.1(3) . . ?
C19 C14 C15 117.7(3) . . ?
C14 C15 H15 119.5 . . ?
C16 C15 C14 121.0(3) . . ?
C16 C15 H15 119.5 . . ?
C15 C16 H16 119.8 . . ?
C17 C16 C15 120.4(3) . . ?
C17 C16 H16 119.8 . . ?
C16 C17 H17 120.2 . . ?
C18 C17 C16 119.5(3) . . ?
C18 C17 H17 120.2 . . ?
C17 C18 H18 119.9 . . ?
C17 C18 C19 120.3(3) . . ?
C19 C18 H18 119.9 . . ?
C14 C19 C18 121.0(3) . . ?
C14 C19 H19 119.5 . . ?
C18 C19 H19 119.5 . . ?
C21 C20 C11 121.4(3) . . ?
C21 C20 C25 118.0(3) . . ?
C25 C20 C11 120.6(3) . . ?
C20 C21 H21 119.6 . . ?
C20 C21 C22 120.7(3) . . ?
C22 C21 H21 119.6 . . ?
C21 C22 H22 119.5 . . ?
C23 C22 C21 120.9(3) . . ?
C23 C22 H22 119.5 . . ?
C22 C23 H23 120.3 . . ?
C22 C23 C24 119.3(3) . . ?
C24 C23 H23 120.3 . . ?
C23 C24 H24 119.9 . . ?
C23 C24 C25 120.2(4) . . ?
C25 C24 H24 119.9 . . ?
C20 C25 H25 119.6 . . ?
C24 C25 C20 120.8(3) . . ?
C24 C25 H25 119.6 . . ?
C27 C26 C1 121.0(3) . . ?
C31 C26 C1 119.2(3) . . ?
C31 C26 C27 119.8(3) . . ?
C26 C27 C32 121.6(3) . . ?
C28 C27 C26 118.9(3) . . ?
C28 C27 C32 119.6(3) . . ?
C27 C28 H28 118.9 . . ?
C29 C28 C27 122.3(4) . . ?
C29 C28 H28 118.9 . . ?
C28 C29 C30 118.5(3) . . ?
C28 C29 C33 120.4(4) . . ?
C30 C29 C33 121.1(4) . . ?
C29 C30 H30 119.3 . . ?
C29 C30 C31 121.4(4) . . ?
C31 C30 H30 119.3 . . ?
C26 C31 C34 121.4(3) . . ?
C30 C31 C26 119.1(3) . . ?
C30 C31 C34 119.4(3) . . ?
C27 C32 H32A 109.5 . . ?
C27 C32 H32B 109.5 . . ?
C27 C32 H32C 109.5 . . ?
H32A C32 H32B 109.5 . . ?
H32A C32 H32C 109.5 . . ?
H32B C32 H32C 109.5 . . ?
C29 C33 H33A 109.5 . . ?
C29 C33 H33B 109.5 . . ?
C29 C33 H33C 109.5 . . ?
H33A C33 H33B 109.5 . . ?
H33A C33 H33C 109.5 . . ?
H33B C33 H33C 109.5 . . ?
C31 C34 H34A 109.5 . . ?
C31 C34 H34B 109.5 . . ?
C31 C34 H34C 109.5 . . ?
H34A C34 H34B 109.5 . . ?
H34A C34 H34C 109.5 . . ?
H34B C34 H34C 109.5 . . ?
C36 C35 C13 120.8(3) . . ?
C36 C35 C40 119.6(3) . . ?
C40 C35 C13 119.6(3) . . ?
C35 C36 C37 119.2(3) . . ?
C35 C36 C41 121.9(3) . . ?
C37 C36 C41 118.9(3) . . ?
C36 C37 H37 119.1 . . ?
C38 C37 C36 121.7(3) . . ?
C38 C37 H37 119.1 . . ?
C37 C38 C39 118.3(3) . . ?
C37 C38 C42 120.4(4) . . ?
C39 C38 C42 121.3(3) . . ?
C38 C39 H39 119.0 . . ?
C38 C39 C40 121.9(3) . . ?
C40 C39 H39 119.0 . . ?
C35 C40 C43 120.6(3) . . ?
C39 C40 C35 119.1(3) . . ?
C39 C40 C43 120.2(3) . . ?
C36 C41 H41A 109.5 . . ?
C36 C41 H41B 109.5 . . ?
C36 C41 H41C 109.5 . . ?
H41A C41 H41B 109.5 . . ?
H41A C41 H41C 109.5 . . ?
H41B C41 H41C 109.5 . . ?
C38 C42 H42A 109.5 . . ?
C38 C42 H42B 109.5 . . ?
C38 C42 H42C 109.5 . . ?
H42A C42 H42B 109.5 . . ?
H42A C42 H42C 109.5 . . ?
H42B C42 H42C 109.5 . . ?
C40 C43 H43A 109.5 . . ?
C40 C43 H43B 109.5 . . ?
C40 C43 H43C 109.5 . . ?
H43A C43 H43B 109.5 . . ?
H43A C43 H43C 109.5 . . ?
H43B C43 H43C 109.5 . . ?
N4 C44 H44 117.9 . . ?
N4 C44 C45 124.2(3) . . ?
C45 C44 H44 117.9 . . ?
C44 C45 H45 119.7 . . ?
C44 C45 C46 120.6(3) . . ?
C46 C45 H45 119.7 . . ?
N5 C46 C45 122.9(3) . . ?
N5 C46 C47 121.9(3) . . ?
C45 C46 C47 115.2(3) . . ?
C46 C47 H47 120.0 . . ?
C48 C47 C46 120.0(3) . . ?
C48 C47 H47 120.0 . . ?
N4 C48 C47 124.5(3) . . ?
N4 C48 H48 117.8 . . ?
C47 C48 H48 117.8 . . ?
N5 C49 H49A 109.5 . . ?
N5 C49 H49B 109.5 . . ?
N5 C49 H49C 109.5 . . ?
H49A C49 H49B 109.5 . . ?
H49A C49 H49C 109.5 . . ?
H49B C49 H49C 109.5 . . ?
N5 C50 H50A 109.5 . . ?
N5 C50 H50B 109.5 . . ?
N5 C50 H50C 109.5 . . ?
H50A C50 H50B 109.5 . . ?
H50A C50 H50C 109.5 . . ?
H50B C50 H50C 109.5 . . ?
Si1 C51 H51A 109.5 . . ?
Si1 C51 H51B 109.5 . . ?
Si1 C51 H51C 109.5 . . ?
H51A C51 H51B 109.5 . . ?
H51A C51 H51C 109.5 . . ?
H51B C51 H51C 109.5 . . ?
Si1 C52 H52A 109.5 . . ?
Si1 C52 H52B 109.5 . . ?
Si1 C52 H52C 109.5 . . ?
H52A C52 H52B 109.5 . . ?
H52A C52 H52C 109.5 . . ?
H52B C52 H52C 109.5 . . ?
Si1 C53 H53A 109.5 . . ?
Si1 C53 H53B 109.5 . . ?
Si1 C53 H53C 109.5 . . ?
H53A C53 H53B 109.5 . . ?
H53A C53 H53C 109.5 . . ?
H53B C53 H53C 109.5 . . ?
Si2 C54 H54A 109.5 . . ?
Si2 C54 H54B 109.5 . . ?
Si2 C54 H54C 109.5 . . ?
H54A C54 H54B 109.5 . . ?
H54A C54 H54C 109.5 . . ?
H54B C54 H54C 109.5 . . ?
Si2 C55 H55A 109.5 . . ?
Si2 C55 H55B 109.5 . . ?
Si2 C55 H55C 109.5 . . ?
H55A C55 H55B 109.5 . . ?
H55A C55 H55C 109.5 . . ?
H55B C55 H55C 109.5 . . ?
Si2 C56 H56A 109.5 . . ?
Si2 C56 H56B 109.5 . . ?
Si2 C56 H56C 109.5 . . ?
H56A C56 H56B 109.5 . . ?
H56A C56 H56C 109.5 . . ?
H56B C56 H56C 109.5 . . ?
C59 O3 C58 111.3(3) . . ?
H57A C57 H57B 109.5 . . ?
H57A C57 H57C 109.5 . . ?
H57B C57 H57C 109.5 . . ?
C58 C57 H57A 109.5 . . ?
C58 C57 H57B 109.5 . . ?
C58 C57 H57C 109.5 . . ?
O3 C58 C57 108.4(3) . . ?
O3 C58 H58A 110.0 . . ?
O3 C58 H58B 110.0 . . ?
C57 C58 H58A 110.0 . . ?
C57 C58 H58B 110.0 . . ?
H58A C58 H58B 108.4 . . ?
O3 C59 H59A 109.5 . . ?
O3 C59 H59B 109.5 . . ?
O3 C59 C60 110.7(4) . . ?
H59A C59 H59B 108.1 . . ?
C60 C59 H59A 109.5 . . ?
C60 C59 H59B 109.5 . . ?
C59 C60 H60A 109.5 . . ?
C59 C60 H60B 109.5 . . ?
C59 C60 H60C 109.5 . . ?
H60A C60 H60B 109.5 . . ?
H60A C60 H60C 109.5 . . ?
H60B C60 H60C 109.5 . . ?

loop_
_geom_bond_atom_site_label_1
_geom_bond_atom_site_label_2
_geom_bond_distance
_geom_bond_site_symmetry_2
_geom_bond_publ_flag
U1 O1 2.114(2) . ?
U1 O2 2.123(2) . ?
U1 N1 2.371(3) . ?
U1 N2 2.545(3) . ?
U1 N3 2.369(3) . ?
U1 N4 2.530(3) . ?
Si1 O1 1.643(2) . ?
Si1 C51 1.867(4) . ?
Si1 C52 1.861(4) . ?
Si1 C53 1.862(4) . ?
Si2 O2 1.638(2) . ?
Si2 C54 1.864(4) . ?
Si2 C55 1.864(4) . ?
Si2 C56 1.862(4) . ?
N1 C1 1.372(4) . ?
N1 C4 1.385(4) . ?
N2 C5 1.360(4) . ?
N2 C9 1.361(4) . ?
N3 C10 1.388(4) . ?
N3 C13 1.361(4) . ?
N4 C44 1.352(4) . ?
N4 C48 1.353(4) . ?
N5 C46 1.357(4) . ?
N5 C49 1.458(5) . ?
N5 C50 1.451(5) . ?
C1 C2 1.379(4) . ?
C1 C26 1.496(4) . ?
C2 H2 0.9500 . ?
C2 C3 1.424(4) . ?
C3 C4 1.403(4) . ?
C3 C14 1.478(4) . ?
C4 C5 1.455(4) . ?
C5 C6 1.401(4) . ?
C6 H6 0.9500 . ?
C6 C7 1.382(4) . ?
C7 H7 0.9500 . ?
C7 C8 1.386(4) . ?
C8 H8 0.9500 . ?
C8 C9 1.403(4) . ?
C9 C10 1.449(4) . ?
C10 C11 1.395(4) . ?
C11 C12 1.411(4) . ?
C11 C20 1.486(4) . ?
C12 H12 0.9500 . ?
C12 C13 1.388(4) . ?
C13 C35 1.491(4) . ?
C14 C15 1.401(4) . ?
C14 C19 1.396(5) . ?
C15 H15 0.9500 . ?
C15 C16 1.390(5) . ?
C16 H16 0.9500 . ?
C16 C17 1.382(5) . ?
C17 H17 0.9500 . ?
C17 C18 1.382(5) . ?
C18 H18 0.9500 . ?
C18 C19 1.396(4) . ?
C19 H19 0.9500 . ?
C20 C21 1.388(5) . ?
C20 C25 1.397(5) . ?
C21 H21 0.9500 . ?
C21 C22 1.394(5) . ?
C22 H22 0.9500 . ?
C22 C23 1.368(6) . ?
C23 H23 0.9500 . ?
C23 C24 1.383(5) . ?
C24 H24 0.9500 . ?
C24 C25 1.395(5) . ?
C25 H25 0.9500 . ?
C26 C27 1.410(5) . ?
C26 C31 1.400(5) . ?
C27 C28 1.392(5) . ?
C27 C32 1.504(5) . ?
C28 H28 0.9500 . ?
C28 C29 1.373(6) . ?
C29 C30 1.392(6) . ?
C29 C33 1.512(5) . ?
C30 H30 0.9500 . ?
C30 C31 1.398(5) . ?
C31 C34 1.513(5) . ?
C32 H32A 0.9800 . ?
C32 H32B 0.9800 . ?
C32 H32C 0.9800 . ?
C33 H33A 0.9800 . ?
C33 H33B 0.9800 . ?
C33 H33C 0.9800 . ?
C34 H34A 0.9800 . ?
C34 H34B 0.9800 . ?
C34 H34C 0.9800 . ?
C35 C36 1.400(5) . ?
C35 C40 1.407(5) . ?
C36 C37 1.402(4) . ?
C36 C41 1.508(5) . ?
C37 H37 0.9500 . ?
C37 C38 1.385(5) . ?
C38 C39 1.386(6) . ?
C38 C42 1.505(5) . ?
C39 H39 0.9500 . ?
C39 C40 1.396(5) . ?
C40 C43 1.500(5) . ?
C41 H41A 0.9800 . ?
C41 H41B 0.9800 . ?
C41 H41C 0.9800 . ?
C42 H42A 0.9800 . ?
C42 H42B 0.9800 . ?
C42 H42C 0.9800 . ?
C43 H43A 0.9800 . ?
C43 H43B 0.9800 . ?
C43 H43C 0.9800 . ?
C44 H44 0.9500 . ?
C44 C45 1.367(5) . ?
C45 H45 0.9500 . ?
C45 C46 1.411(5) . ?
C46 C47 1.416(4) . ?
C47 H47 0.9500 . ?
C47 C48 1.369(4) . ?
C48 H48 0.9500 . ?
C49 H49A 0.9800 . ?
C49 H49B 0.9800 . ?
C49 H49C 0.9800 . ?
C50 H50A 0.9800 . ?
C50 H50B 0.9800 . ?
C50 H50C 0.9800 . ?
C51 H51A 0.9800 . ?
C51 H51B 0.9800 . ?
C51 H51C 0.9800 . ?
C52 H52A 0.9800 . ?
C52 H52B 0.9800 . ?
C52 H52C 0.9800 . ?
C53 H53A 0.9800 . ?
C53 H53B 0.9800 . ?
C53 H53C 0.9800 . ?
C54 H54A 0.9800 . ?
C54 H54B 0.9800 . ?
C54 H54C 0.9800 . ?
C55 H55A 0.9800 . ?
C55 H55B 0.9800 . ?
C55 H55C 0.9800 . ?
C56 H56A 0.9800 . ?
C56 H56B 0.9800 . ?
C56 H56C 0.9800 . ?
O3 C58 1.428(5) . ?
O3 C59 1.388(5) . ?
C57 H57A 0.9800 . ?
C57 H57B 0.9800 . ?
C57 H57C 0.9800 . ?
C57 C58 1.502(6) . ?
C58 H58A 0.9900 . ?
C58 H58B 0.9900 . ?
C59 H59A 0.9900 . ?
C59 H59B 0.9900 . ?
C59 C60 1.498(7) . ?
C60 H60A 0.9800 . ?
C60 H60B 0.9800 . ?
C60 H60C 0.9800 . ?

loop_
_geom_torsion_atom_site_label_1
_geom_torsion_atom_site_label_2
_geom_torsion_atom_site_label_3
_geom_torsion_atom_site_label_4
_geom_torsion
_geom_torsion_site_symmetry_1
_geom_torsion_site_symmetry_2
_geom_torsion_site_symmetry_3
_geom_torsion_site_symmetry_4
_geom_torsion_publ_flag
U1 N1 C1 C2 156.5(2) . . . . ?
U1 N1 C1 C26 -26.1(4) . . . . ?
U1 N1 C4 C3 -157.3(2) . . . . ?
U1 N1 C4 C5 24.5(3) . . . . ?
U1 N2 C5 C4 6.8(3) . . . . ?
U1 N2 C5 C6 -169.1(2) . . . . ?
U1 N2 C9 C8 166.9(2) . . . . ?
U1 N2 C9 C10 -10.7(4) . . . . ?
U1 N3 C10 C9 13.7(4) . . . . ?
U1 N3 C10 C11 -164.5(2) . . . . ?
U1 N3 C13 C12 163.4(2) . . . . ?
U1 N3 C13 C35 -20.0(4) . . . . ?
U1 N4 C44 C45 -177.4(3) . . . . ?
U1 N4 C48 C47 177.2(2) . . . . ?
N1 C1 C2 C3 0.9(4) . . . . ?
N1 C1 C26 C27 101.8(4) . . . . ?
N1 C1 C26 C31 -76.7(4) . . . . ?
N1 C4 C5 N2 -19.0(4) . . . . ?
N1 C4 C5 C6 156.6(3) . . . . ?
N2 C5 C6 C7 1.1(5) . . . . ?
N2 C9 C10 N3 -1.0(4) . . . . ?
N2 C9 C10 C11 176.7(3) . . . . ?
N3 C10 C11 C12 0.6(4) . . . . ?
N3 C10 C11 C20 -178.3(3) . . . . ?
N3 C13 C35 C36 94.6(4) . . . . ?
N3 C13 C35 C40 -84.1(4) . . . . ?
N4 C44 C45 C46 0.5(5) . . . . ?
N5 C46 C47 C48 -178.9(3) . . . . ?
C1 N1 C4 C3 1.8(3) . . . . ?
C1 N1 C4 C5 -176.5(3) . . . . ?
C1 C2 C3 C4 0.2(3) . . . . ?
C1 C2 C3 C14 -176.4(3) . . . . ?
C1 C26 C27 C28 -178.7(3) . . . . ?
C1 C26 C27 C32 1.1(5) . . . . ?
C1 C26 C31 C30 178.3(3) . . . . ?
C1 C26 C31 C34 -4.2(5) . . . . ?
C2 C1 C26 C27 -81.4(5) . . . . ?
C2 C1 C26 C31 100.1(4) . . . . ?
C2 C3 C4 N1 -1.2(3) . . . . ?
C2 C3 C4 C5 176.6(3) . . . . ?
C2 C3 C14 C15 -36.1(4) . . . . ?
C2 C3 C14 C19 140.6(3) . . . . ?
C3 C4 C5 N2 163.3(3) . . . . ?
C3 C4 C5 C6 -21.1(6) . . . . ?
C3 C14 C15 C16 176.4(3) . . . . ?
C3 C14 C19 C18 -177.2(3) . . . . ?
C4 N1 C1 C2 -1.7(4) . . . . ?
C4 N1 C1 C26 175.8(3) . . . . ?
C4 C3 C14 C15 148.3(3) . . . . ?
C4 C3 C14 C19 -35.0(5) . . . . ?
C4 C5 C6 C7 -174.3(3) . . . . ?
C5 N2 C9 C8 -4.6(5) . . . . ?
C5 N2 C9 C10 177.8(3) . . . . ?
C5 C6 C7 C8 -2.3(5) . . . . ?
C6 C7 C8 C9 0.1(5) . . . . ?
C7 C8 C9 N2 3.3(5) . . . . ?
C7 C8 C9 C10 -179.4(3) . . . . ?
C8 C9 C10 N3 -178.4(3) . . . . ?
C8 C9 C10 C11 -0.8(6) . . . . ?
C9 N2 C5 C4 178.2(3) . . . . ?
C9 N2 C5 C6 2.4(4) . . . . ?
C9 C10 C11 C12 -177.1(3) . . . . ?
C9 C10 C11 C20 4.0(6) . . . . ?
C10 N3 C13 C12 0.3(4) . . . . ?
C10 N3 C13 C35 176.9(3) . . . . ?
C10 C11 C12 C13 -0.4(4) . . . . ?
C10 C11 C20 C21 -114.1(4) . . . . ?
C10 C11 C20 C25 65.8(5) . . . . ?
C11 C12 C13 N3 0.1(4) . . . . ?
C11 C12 C13 C35 -176.0(3) . . . . ?
C11 C20 C21 C22 179.1(3) . . . . ?
C11 C20 C25 C24 -178.9(3) . . . . ?
C12 C11 C20 C21 67.2(5) . . . . ?
C12 C11 C20 C25 -112.9(4) . . . . ?
C12 C13 C35 C36 -89.6(5) . . . . ?
C12 C13 C35 C40 91.7(4) . . . . ?
C13 N3 C10 C9 177.6(3) . . . . ?
C13 N3 C10 C11 -0.6(4) . . . . ?
C13 C35 C36 C37 -177.3(3) . . . . ?
C13 C35 C36 C41 3.6(5) . . . . ?
C13 C35 C40 C39 177.0(3) . . . . ?
C13 C35 C40 C43 -5.2(5) . . . . ?
C14 C3 C4 N1 175.0(3) . . . . ?
C14 C3 C4 C5 -7.2(6) . . . . ?
C14 C15 C16 C17 0.5(5) . . . . ?
C15 C14 C19 C18 -0.5(4) . . . . ?
C15 C16 C17 C18 0.3(5) . . . . ?
C16 C17 C18 C19 -1.1(5) . . . . ?
C17 C18 C19 C14 1.3(5) . . . . ?
C19 C14 C15 C16 -0.4(5) . . . . ?
C20 C11 C12 C13 178.5(3) . . . . ?
C20 C21 C22 C23 -0.1(6) . . . . ?
C21 C20 C25 C24 1.1(5) . . . . ?
C21 C22 C23 C24 0.9(6) . . . . ?
C22 C23 C24 C25 -0.6(6) . . . . ?
C23 C24 C25 C20 -0.4(5) . . . . ?
C25 C20 C21 C22 -0.9(5) . . . . ?
C26 C1 C2 C3 -176.1(3) . . . . ?
C26 C27 C28 C29 0.0(5) . . . . ?
C27 C26 C31 C30 -0.2(5) . . . . ?
C27 C26 C31 C34 177.3(3) . . . . ?
C27 C28 C29 C30 0.7(5) . . . . ?
C27 C28 C29 C33 -178.0(3) . . . . ?
C28 C29 C30 C31 -1.2(5) . . . . ?
C29 C30 C31 C26 0.9(5) . . . . ?
C29 C30 C31 C34 -176.6(3) . . . . ?
C31 C26 C27 C28 -0.2(5) . . . . ?
C31 C26 C27 C32 179.7(3) . . . . ?
C32 C27 C28 C29 -179.9(3) . . . . ?
C33 C29 C30 C31 177.5(3) . . . . ?
C35 C36 C37 C38 -0.4(5) . . . . ?
C36 C35 C40 C39 -1.6(5) . . . . ?
C36 C35 C40 C43 176.1(3) . . . . ?
C36 C37 C38 C39 -0.2(5) . . . . ?
C36 C37 C38 C42 -178.6(3) . . . . ?
C37 C38 C39 C40 -0.1(5) . . . . ?
C38 C39 C40 C35 1.0(5) . . . . ?
C38 C39 C40 C43 -176.8(3) . . . . ?
C40 C35 C36 C37 1.3(5) . . . . ?
C40 C35 C36 C41 -177.8(3) . . . . ?
C41 C36 C37 C38 178.7(3) . . . . ?
C42 C38 C39 C40 178.3(3) . . . . ?
C44 N4 C48 C47 -0.9(5) . . . . ?
C44 C45 C46 N5 178.6(3) . . . . ?
C44 C45 C46 C47 -1.3(5) . . . . ?
C45 C46 C47 C48 1.0(5) . . . . ?
C46 C47 C48 N4 0.0(5) . . . . ?
C48 N4 C44 C45 0.6(5) . . . . ?
C49 N5 C46 C45 -6.7(6) . . . . ?
C49 N5 C46 C47 173.2(3) . . . . ?
C50 N5 C46 C45 179.2(3) . . . . ?
C50 N5 C46 C47 -0.9(5) . . . . ?
C51 Si1 O1 U1 85.3(3) . . . . ?
C52 Si1 O1 U1 -154.2(3) . . . . ?
C53 Si1 O1 U1 -32.9(4) . . . . ?
C54 Si2 O2 U1 -161.7(3) . . . . ?
C55 Si2 O2 U1 77.7(3) . . . . ?
C56 Si2 O2 U1 -41.6(4) . . . . ?
C58 O3 C59 C60 175.5(4) . . . . ?
C59 O3 C58 C57 -178.5(3) . . . . ?

loop_
_exptl_oxdiff_crystal_face_indexfrac_h
_exptl_oxdiff_crystal_face_indexfrac_k
_exptl_oxdiff_crystal_face_indexfrac_l
_exptl_oxdiff_crystal_face_x
_exptl_oxdiff_crystal_face_y
_exptl_oxdiff_crystal_face_z
-6.5991 -6.1215 7.0390 0.1761 0.0151 -0.9843
-0.3174 14.5969 1.6680 0.0744 -0.9429 0.3248
0.3174 -14.5969 -1.6680 -0.0744 0.9429 -0.3248
7.4644 2.8156 4.4672 0.7394 0.0594 0.6707
4.3026 5.8359 -10.2031 -0.5387 -0.0437 0.8414
8.0867 4.8028 -0.4131 0.4043 0.0310 0.9141
-0.3335 3.7289 -11.9334 -0.9191 -0.0733 0.3873
